data_2022273
loop_
_publ_author_name
'Gessmann, Renate'
'Br\"uckner, Hans'
'Petratos, Kyriacos'

_publ_section_title
;
 Removing the C-terminal protecting group enlarges the crystal size:
 Z--(Gly--Aib)~2~--OH&#x00B7;H~2~O
;
_journal_coeditor_code KU3268
_journal_issue 12
_journal_name_full 'Acta Crystallographica Section C'
_journal_page_first
;
;
_journal_paper_doi 10.1107/S2053229620014254
_journal_volume 76
_journal_year 2020
_chemical_formula_moiety 'C20 H28 N4 O7, H2 O1'
_chemical_formula_sum 'C20 H30 N4 O8'
_chemical_formula_weight 454.48
_chemical_name_common Z--Gly--Aib--Gly--Aib--OH
_chemical_name_systematic '<i>N</i>-(Benzoyloxycarbonyl)glycyl-\a-aminoisobutyrylglycyl-\a-aminoisobutyric acid'
_space_group_crystal_system monoclinic
_space_group_IT_number 14
_space_group_name_Hall '-P 2ybc'
_space_group_name_H-M_alt 'P 1 21/c 1'
_atom_sites_solution_hydrogens difmap
_atom_sites_solution_primary direct
_audit_creation_method SHELXL-2014
_cell_angle_alpha 90
_cell_angle_beta 123.29(3)
_cell_angle_gamma 90
_cell_formula_units_Z 4
_cell_length_a 11.071(2)
_cell_length_b 18.892(4)
_cell_length_c 13.115(3)
_cell_measurement_reflns_used 4668
_cell_measurement_temperature 100(2)
_cell_measurement_theta_max 79.141
_cell_measurement_theta_min 4.663
_cell_volume 2292.9(11)
_computing_cell_refinement
;
SAINT (Bruker, 2008)
;
_computing_data_collection
;
PROTEUM2 (Bruker, 2008)
;
_computing_data_reduction
;
SAINT (Bruker, 2008)
;
_computing_molecular_graphics
;
Coot (Emsley <i>et al.</i>,  2010) and SwissPDBViewer (Guex & Peitsch,
1997)
;
_computing_publication_material
;
CHEMDRAW (Mills, 2006),
ORTEPIII (Burnett & Johnson, 1996), ORTEP-3 (Farrugia, 2012),
POVRAY (Povray, 2004) and PYMOL (DeLano, 2002)
;
_computing_structure_refinement
;
SHELXL2014 (Sheldrick, 2015)
;
_computing_structure_solution
;
SHELXS97 (Sheldrick, 2008)
;
_diffrn_ambient_temperature 100(2)
_diffrn_measured_fraction_theta_full 0.996
_diffrn_measured_fraction_theta_max 0.990
_diffrn_measurement_device_type 'Bruker AXS D8 Venture'
_diffrn_measurement_method '\w- and \f-scans'
_diffrn_radiation_type CuK\a
_diffrn_radiation_wavelength 1.54181
_diffrn_reflns_av_R_equivalents 0.0720
_diffrn_reflns_av_unetI/netI 0.0380
_diffrn_reflns_limit_h_max 11
_diffrn_reflns_limit_h_min -14
_diffrn_reflns_limit_k_max 24
_diffrn_reflns_limit_k_min 0
_diffrn_reflns_limit_l_max 16
_diffrn_reflns_limit_l_min 0
_diffrn_reflns_number 38548
_diffrn_reflns_theta_full 67.681
_diffrn_reflns_theta_max 79.141
_diffrn_reflns_theta_min 4.663
_diffrn_source 'fine-focus sealed tube'
_exptl_absorpt_coefficient_mu 0.862
_exptl_absorpt_correction_T_max 1.00
_exptl_absorpt_correction_T_min 0.741
_exptl_absorpt_correction_type multi-scan
_exptl_absorpt_process_details
;
(SADABS; Bruker, 2008)
;
_exptl_crystal_colour colorless
_exptl_crystal_density_diffrn 1.317
_exptl_crystal_description plate
_exptl_crystal_F_000 968
_exptl_crystal_size_max 1
_exptl_crystal_size_mid 0.8
_exptl_crystal_size_min 0.4
_refine_diff_density_max 0.276
_refine_diff_density_min -0.299
_refine_ls_extinction_method none
_refine_ls_goodness_of_fit_ref 1.041
_refine_ls_hydrogen_treatment refall
_refine_ls_matrix_type full
_refine_ls_number_parameters 409
_refine_ls_number_reflns 4668
_refine_ls_number_restraints 0
_refine_ls_restrained_S_all 1.041
_refine_ls_R_factor_all 0.0394
_refine_ls_R_factor_gt 0.0387
_refine_ls_shift/su_max 0.001
_refine_ls_shift/su_mean 0.000
_refine_ls_structure_factor_coef Fsqd
_refine_ls_weighting_details 'w=1/[\s^2^(Fo^2^)+(0.0500P)^2^+0.7223P] where P=(Fo^2^+2Fc^2^)/3'
_refine_ls_weighting_scheme calc
_refine_ls_wR_factor_gt 0.0998
_refine_ls_wR_factor_ref 0.1005
_reflns_number_gt 4559
_reflns_number_total 4668
_reflns_threshold_expression 'I > 2\s(I)'
_cod_data_source_file ku3268sup1.cif
_cod_data_source_block I
_cod_original_cell_volume 2292.9(10)
_cod_original_sg_symbol_H-M 'P 21/c'
_cod_database_code 2022273
_shelx_space_group_comment
;
;
_shelxl_version_number 2.014

loop_
_space_group_symop_operation_xyz
'x, y, z'
'-x, y+1/2, -z+1/2'
'-x, -y, -z'
'x, -y-1/2, z-1/2'

loop_
_atom_site_type_symbol
_atom_site_label
_atom_site_fract_x
_atom_site_fract_y
_atom_site_fract_z
_atom_site_U_iso_or_equiv
_atom_site_adp_type
_atom_site_calc_flag
_atom_site_occupancy
_atom_site_disorder_assembly
_atom_site_disorder_group
C C1 0.91510(12) 0.60100(6) 0.66995(11) 0.0262(2) Uani d 1 . .
C C2 0.82738(14) 0.59247(7) 0.54389(12) 0.0324(3) Uani d 1 . .
H H2 0.7715(19) 0.6306(10) 0.4937(16) 0.043(4) Uiso d 1 . .
C C3 0.81965(15) 0.52745(8) 0.49107(13) 0.0369(3) Uani d 1 . .
H H3 0.759(2) 0.5219(9) 0.4043(18) 0.047(5) Uiso d 1 . .
C C4 0.90377(15) 0.47116(7) 0.56388(13) 0.0345(3) Uani d 1 . .
H H4 0.9015(19) 0.4268(10) 0.5279(17) 0.046(4) Uiso d 1 . .
C C5 0.99308(13) 0.47969(7) 0.68879(13) 0.0316(3) Uani d 1 . .
H H5 1.0532(18) 0.4418(9) 0.7376(16) 0.039(4) Uiso d 1 . .
C C6 0.99697(12) 0.54395(7) 0.74216(11) 0.0281(2) Uani d 1 . .
H H6 1.0589(16) 0.5506(8) 0.8303(15) 0.028(3) Uiso d 1 . .
C C7 0.92781(12) 0.67156(7) 0.72778(12) 0.0311(3) Uani d 1 . .
H H71 0.9808(19) 0.7048(9) 0.7087(16) 0.042(4) Uiso d 1 . .
H H72 0.9747(17) 0.6669(8) 0.8173(16) 0.036(4) Uiso d 1 . .
O O1 0.78399(8) 0.69950(4) 0.67513(7) 0.02663(18) Uani d 1 . .
C C 0.77474(12) 0.76241(6) 0.72001(10) 0.0231(2) Uani d 1 . .
O O 0.87817(9) 0.79412(5) 0.80316(8) 0.0315(2) Uani d 1 . .
N N_1 0.63674(10) 0.78368(5) 0.65919(9) 0.0243(2) Uani d 1 . .
H H_1 0.5738(18) 0.7590(9) 0.5988(16) 0.036(4) Uiso d 1 . .
C CA_1 0.58847(12) 0.84412(6) 0.69493(10) 0.0229(2) Uani d 1 . .
H H1_1 0.6718(16) 0.8736(8) 0.7473(13) 0.024(3) Uiso d 1 . .
H H2_1 0.5197(16) 0.8696(8) 0.6260(13) 0.024(3) Uiso d 1 . .
C C_1 0.52482(11) 0.82100(5) 0.76766(9) 0.0202(2) Uani d 1 . .
O O_1 0.58635(8) 0.77711(4) 0.85064(7) 0.02327(17) Uani d 1 . .
N N_2 0.39913(10) 0.85166(5) 0.73553(8) 0.02074(19) Uani d 1 . .
H H_2 0.3624(16) 0.8828(8) 0.6776(14) 0.027(3) Uiso d 1 . .
C CA_2 0.33258(11) 0.84259(6) 0.80569(10) 0.0218(2) Uani d 1 . .
C CL_2 0.17287(13) 0.86401(6) 0.72210(11) 0.0277(2) Uani d 1 . .
H HL1_2 0.1232(17) 0.8366(8) 0.6411(15) 0.033(4) Uiso d 1 . .
H HL2_2 0.1232(17) 0.8552(9) 0.7626(15) 0.035(4) Uiso d 1 . .
H HL3_2 0.1663(18) 0.9160(9) 0.7035(16) 0.038(4) Uiso d 1 . .
C CG_2 0.41139(14) 0.88721(7) 0.92197(11) 0.0291(2) Uani d 1 . .
H HR1_2 0.5125(17) 0.8737(8) 0.9740(14) 0.030(4) Uiso d 1 . .
H HR2_2 0.3682(17) 0.8822(8) 0.9691(15) 0.035(4) Uiso d 1 . .
H HR3_2 0.4087(19) 0.9374(10) 0.8996(16) 0.042(4) Uiso d 1 . .
C C_2 0.33395(11) 0.76408(6) 0.83906(9) 0.0207(2) Uani d 1 . .
O O_2 0.36516(8) 0.74711(4) 0.94202(7) 0.02521(18) Uani d 1 . .
N N_3 0.28872(9) 0.71699(5) 0.74955(8) 0.02072(19) Uani d 1 . .
H H_3 0.2580(15) 0.7299(7) 0.6761(14) 0.022(3) Uiso d 1 . .
C CA_3 0.27346(11) 0.64293(6) 0.76864(10) 0.0227(2) Uani d 1 . .
H H1_3 0.1930(17) 0.6240(8) 0.6920(14) 0.030(4) Uiso d 1 . .
H H2_3 0.2520(16) 0.6373(8) 0.8324(14) 0.029(3) Uiso d 1 . .
C C_3 0.40426(11) 0.59681(5) 0.80928(9) 0.0203(2) Uani d 1 . .
O O_3 0.39119(8) 0.53137(4) 0.81109(7) 0.02305(17) Uani d 1 . .
N N_4 0.52906(9) 0.62726(5) 0.84320(8) 0.02029(19) Uani d 1 . .
H H_4 0.5363(16) 0.6733(9) 0.8423(13) 0.028(4) Uiso d 1 . .
C CA_4 0.65831(11) 0.58452(5) 0.88070(10) 0.0211(2) Uani d 1 . .
C CL_4 0.79178(12) 0.63223(6) 0.95471(11) 0.0263(2) Uani d 1 . .
H HL1_4 0.7997(16) 0.6515(8) 1.0278(14) 0.028(3) Uiso d 1 . .
H HL2_4 0.8799(18) 0.6048(8) 0.9776(15) 0.036(4) Uiso d 1 . .
H HL3_4 0.7875(17) 0.6695(9) 0.9041(15) 0.034(4) Uiso d 1 . .
C CG_4 0.64769(13) 0.55466(6) 0.76802(11) 0.0269(2) Uani d 1 . .
H HR1_4 0.5609(18) 0.5230(8) 0.7211(15) 0.034(4) Uiso d 1 . .
H HR2_4 0.6407(16) 0.5929(8) 0.7164(15) 0.031(4) Uiso d 1 . .
H HR3_4 0.7331(17) 0.5274(8) 0.7913(14) 0.032(4) Uiso d 1 . .
C C_4 0.67139(11) 0.52487(5) 0.96621(9) 0.0206(2) Uani d 1 . .
O O_4 0.70097(8) 0.46385(4) 0.95883(7) 0.02433(18) Uani d 1 . .
O OH_4 0.65837(9) 0.54952(4) 1.05407(7) 0.02381(17) Uani d 1 . .
H HH_4 0.659(2) 0.5166(10) 1.1003(18) 0.048(5) Uiso d 1 . .
O O_5 1.15983(11) 0.76722(7) 1.00148(9) 0.0449(3) Uani d 1 . .
H H1_5 1.079(2) 0.7743(10) 0.9430(19) 0.050(5) Uiso d 1 . .
H H2_5 1.216(2) 0.7601(10) 0.9773(18) 0.051(5) Uiso d 1 . .

loop_
_atom_site_aniso_label
_atom_site_aniso_U_11
_atom_site_aniso_U_22
_atom_site_aniso_U_33
_atom_site_aniso_U_12
_atom_site_aniso_U_13
_atom_site_aniso_U_23
C1 0.0209(5) 0.0309(6) 0.0276(6) 0.0003(4) 0.0138(5) -0.0011(4)
C2 0.0322(6) 0.0347(6) 0.0261(6) 0.0083(5) 0.0134(5) 0.0035(5)
C3 0.0390(7) 0.0408(7) 0.0281(7) 0.0036(5) 0.0166(6) -0.0034(5)
C4 0.0379(7) 0.0294(6) 0.0410(7) -0.0008(5) 0.0248(6) -0.0034(5)
C5 0.0272(5) 0.0277(6) 0.0396(7) 0.0004(4) 0.0182(5) 0.0075(5)
C6 0.0216(5) 0.0347(6) 0.0260(6) -0.0023(4) 0.0117(5) 0.0042(5)
C7 0.0207(5) 0.0349(6) 0.0322(7) 0.0023(4) 0.0110(5) -0.0045(5)
O1 0.0211(4) 0.0311(4) 0.0255(4) 0.0018(3) 0.0114(3) -0.0041(3)
C 0.0235(5) 0.0270(5) 0.0200(5) -0.0004(4) 0.0128(4) 0.0010(4)
O 0.0231(4) 0.0329(4) 0.0301(4) -0.0009(3) 0.0092(4) -0.0060(3)
N_1 0.0215(4) 0.0279(5) 0.0216(5) 0.0006(4) 0.0105(4) -0.0037(4)
CA_1 0.0238(5) 0.0222(5) 0.0241(5) 0.0004(4) 0.0140(5) 0.0012(4)
C_1 0.0208(5) 0.0189(5) 0.0188(5) -0.0027(4) 0.0095(4) -0.0023(4)
O_1 0.0214(4) 0.0218(4) 0.0224(4) 0.0001(3) 0.0094(3) 0.0037(3)
N_2 0.0227(4) 0.0211(4) 0.0186(4) 0.0024(3) 0.0114(4) 0.0039(3)
CA_2 0.0241(5) 0.0228(5) 0.0211(5) 0.0026(4) 0.0140(4) 0.0018(4)
CL_2 0.0258(5) 0.0263(5) 0.0328(6) 0.0068(4) 0.0172(5) 0.0063(5)
CG_2 0.0361(6) 0.0293(6) 0.0250(6) -0.0014(5) 0.0187(5) -0.0031(5)
C_2 0.0166(4) 0.0259(5) 0.0203(5) 0.0030(4) 0.0106(4) 0.0037(4)
O_2 0.0254(4) 0.0325(4) 0.0187(4) 0.0030(3) 0.0127(3) 0.0055(3)
N_3 0.0205(4) 0.0221(4) 0.0183(4) 0.0012(3) 0.0098(4) 0.0034(3)
CA_3 0.0207(5) 0.0231(5) 0.0235(5) -0.0016(4) 0.0116(4) 0.0016(4)
C_3 0.0231(5) 0.0216(5) 0.0162(5) -0.0004(4) 0.0108(4) 0.0015(4)
O_3 0.0266(4) 0.0198(4) 0.0225(4) -0.0025(3) 0.0133(3) 0.0007(3)
N_4 0.0206(4) 0.0183(4) 0.0211(4) 0.0009(3) 0.0109(4) 0.0023(3)
CA_4 0.0215(5) 0.0206(5) 0.0211(5) 0.0013(4) 0.0115(4) 0.0019(4)
CL_4 0.0221(5) 0.0245(5) 0.0295(6) -0.0012(4) 0.0124(5) 0.0026(4)
CG_4 0.0322(6) 0.0286(5) 0.0243(5) 0.0026(5) 0.0183(5) 0.0019(5)
C_4 0.0190(5) 0.0215(5) 0.0174(5) -0.0004(4) 0.0076(4) -0.0005(4)
O_4 0.0270(4) 0.0201(4) 0.0224(4) 0.0020(3) 0.0114(3) -0.0003(3)
OH_4 0.0324(4) 0.0207(4) 0.0205(4) 0.0010(3) 0.0159(3) 0.0016(3)
O_5 0.0254(5) 0.0882(8) 0.0185(4) 0.0093(5) 0.0105(4) 0.0008(5)

loop_
_atom_type_symbol
_atom_type_description
_atom_type_scat_dispersion_real
_atom_type_scat_dispersion_imag
_atom_type_scat_source
C C 0.0181 0.0091 'International Tables Vol C Tables 4.2.6.8 and 6.1.1.4'
H H 0.0000 0.0000 'International Tables Vol C Tables 4.2.6.8 and 6.1.1.4'
N N 0.0311 0.0180 'International Tables Vol C Tables 4.2.6.8 and 6.1.1.4'
O O 0.0492 0.0322 'International Tables Vol C Tables 4.2.6.8 and 6.1.1.4'

loop_
_geom_angle_atom_site_label_1
_geom_angle_atom_site_label_2
_geom_angle_atom_site_label_3
_geom_angle_site_symmetry_1
_geom_angle_site_symmetry_3
_geom_angle
_geom_angle_publ_flag
C6 C1 C2 . . 119.17(11) ?
C6 C1 C7 . . 119.88(11) ?
C2 C1 C7 . . 120.88(11) ?
C3 C2 C1 . . 120.40(12) ?
C3 C2 H2 . . 119.3(11) ?
C1 C2 H2 . . 120.3(11) ?
C2 C3 C4 . . 119.92(13) ?
C2 C3 H3 . . 120.0(11) ?
C4 C3 H3 . . 120.1(11) ?
C5 C4 C3 . . 119.91(12) ?
C5 C4 H4 . . 119.7(11) ?
C3 C4 H4 . . 120.4(11) ?
C4 C5 C6 . . 120.20(12) ?
C4 C5 H5 . . 119.6(10) ?
C6 C5 H5 . . 120.2(10) ?
C5 C6 C1 . . 120.33(12) ?
C5 C6 H6 . . 121.0(9) ?
C1 C6 H6 . . 118.6(9) ?
O1 C7 C1 . . 108.06(9) ?
O1 C7 H71 . . 107.5(10) ?
C1 C7 H71 . . 110.1(10) ?
O1 C7 H72 . . 108.7(9) ?
C1 C7 H72 . . 111.2(9) ?
H71 C7 H72 . . 111.1(14) ?
C O1 C7 . . 116.08(9) ?
O C N_1 . . 126.10(11) ?
O C O1 . . 124.15(10) ?
N_1 C O1 . . 109.75(10) ?
C N_1 CA_1 . . 123.26(10) ?
C N_1 H_1 . . 118.3(11) ?
CA_1 N_1 H_1 . . 118.4(11) ?
N_1 CA_1 C_1 . . 110.88(9) ?
N_1 CA_1 H1_1 . . 107.9(8) ?
C_1 CA_1 H1_1 . . 107.9(8) ?
N_1 CA_1 H2_1 . . 110.1(9) ?
C_1 CA_1 H2_1 . . 110.0(9) ?
H1_1 CA_1 H2_1 . . 110.1(12) ?
O_1 C_1 N_2 . . 122.79(10) ?
O_1 C_1 CA_1 . . 121.48(9) ?
N_2 C_1 CA_1 . . 115.73(9) ?
C_1 N_2 CA_2 . . 122.80(9) ?
C_1 N_2 H_2 . . 118.4(10) ?
CA_2 N_2 H_2 . . 118.2(10) ?
N_2 CA_2 CG_2 . . 110.63(9) ?
N_2 CA_2 CB_2 . . 107.34(9) ?
CG_2 CA_2 CB_2 . . 111.68(10) ?
N_2 CA_2 C_2 . . 111.03(8) ?
CG_2 CA_2 C_2 . . 109.61(9) ?
CB_2 CA_2 C_2 . . 106.47(9) ?
CA_2 CB_2 HB1_2 . . 110.9(9) ?
CA_2 CB_2 HB2_2 . . 109.9(9) ?
HB1_2 CB_2 HB2_2 . . 109.8(13) ?
CA_2 CB_2 HB3_2 . . 109.4(10) ?
HB1_2 CB_2 HB3_2 . . 108.4(13) ?
HB2_2 CB_2 HB3_2 . . 108.3(13) ?
CA_2 CG_2 HG1_2 . . 111.2(9) ?
CA_2 CG_2 HG2_2 . . 111.7(10) ?
HG1_2 CG_2 HG2_2 . . 107.9(13) ?
CA_2 CG_2 HG3_2 . . 109.0(10) ?
HG1_2 CG_2 HG3_2 . . 107.3(13) ?
HG2_2 CG_2 HG3_2 . . 109.7(14) ?
O_2 C_2 N_3 . . 122.21(10) ?
O_2 C_2 CA_2 . . 120.73(10) ?
N_3 C_2 CA_2 . . 116.82(9) ?
C_2 N_3 CA_3 . . 121.07(9) ?
C_2 N_3 H_3 . . 121.5(9) ?
CA_3 N_3 H_3 . . 117.1(9) ?
N_3 CA_3 C_3 . . 115.92(9) ?
N_3 CA_3 H1_3 . . 107.7(9) ?
C_3 CA_3 H1_3 . . 108.0(9) ?
N_3 CA_3 H2_3 . . 110.7(9) ?
C_3 CA_3 H2_3 . . 105.5(9) ?
H1_3 CA_3 H2_3 . . 108.9(12) ?
O_3 C_3 N_4 . . 122.25(10) ?
O_3 C_3 CA_3 . . 118.61(9) ?
N_4 C_3 CA_3 . . 119.14(9) ?
C_3 N_4 CA_4 . . 121.07(9) ?
C_3 N_4 H_4 . . 120.8(10) ?
CA_4 N_4 H_4 . . 118.1(10) ?
N_4 CA_4 CG_4 . . 109.59(9) ?
N_4 CA_4 CB_4 . . 108.08(9) ?
CG_4 CA_4 CB_4 . . 111.40(10) ?
N_4 CA_4 C_4 . . 109.28(8) ?
CG_4 CA_4 C_4 . . 111.19(9) ?
CB_4 CA_4 C_4 . . 107.20(9) ?
CA_4 CB_4 HB1_4 . . 111.9(9) ?
CA_4 CB_4 HB2_4 . . 109.2(9) ?
HB1_4 CB_4 HB2_4 . . 110.6(13) ?
CA_4 CB_4 HB3_4 . . 109.3(10) ?
HB1_4 CB_4 HB3_4 . . 110.5(13) ?
HB2_4 CB_4 HB3_4 . . 105.2(13) ?
CA_4 CG_4 HG1_4 . . 110.6(9) ?
CA_4 CG_4 HG2_4 . . 109.7(9) ?
HG1_4 CG_4 HG2_4 . . 109.6(13) ?
CA_4 CG_4 HG3_4 . . 110.4(9) ?
HG1_4 CG_4 HG3_4 . . 108.5(13) ?
HG2_4 CG_4 HG3_4 . . 108.0(13) ?
O_4 C_4 OH_4 . . 124.47(10) ?
O_4 C_4 CA_4 . . 123.87(10) ?
OH_4 C_4 CA_4 . . 111.43(9) ?
C_4 OH_4 HH_4 . . 113.3(12) ?
H1_5 O_5 H2_5 . . 109.3(19) ?

loop_
_geom_bond_atom_site_label_1
_geom_bond_atom_site_label_2
_geom_bond_site_symmetry_2
_geom_bond_distance
_geom_bond_publ_flag
C1 C6 . 1.3920(17) ?
C1 C2 . 1.3927(19) ?
C1 C7 . 1.5016(17) ?
C2 C3 . 1.3896(19) ?
C2 H2 . 0.943(18) ?
C3 C4 . 1.391(2) ?
C3 H3 . 0.958(19) ?
C4 C5 . 1.382(2) ?
C4 H4 . 0.955(19) ?
C5 C6 . 1.3902(18) ?
C5 H5 . 0.948(17) ?
C6 H6 . 0.976(16) ?
C7 O1 . 1.4435(14) ?
C7 H71 . 0.981(18) ?
C7 H72 . 0.994(17) ?
O1 C . 1.3548(14) ?
C O . 1.2200(15) ?
C N_1 . 1.3395(15) ?
N_1 CA_1 . 1.4436(14) ?
N_1 H_1 . 0.851(18) ?
CA_1 C_1 . 1.5281(15) ?
CA_1 H1_1 . 0.968(15) ?
CA_1 H2_1 . 0.935(15) ?
C_1 O_1 . 1.2338(13) ?
C_1 N_2 . 1.3438(14) ?
N_2 CA_2 . 1.4707(13) ?
N_2 H_2 . 0.865(16) ?
CA_2 CG_2 . 1.5287(16) ?
CA_2 CB_2 . 1.5376(16) ?
CA_2 C_2 . 1.5441(15) ?
CB_2 HB1_2 . 1.029(16) ?
CB_2 HB2_2 . 0.966(17) ?
CB_2 HB3_2 . 1.004(17) ?
CG_2 HG1_2 . 0.972(16) ?
CG_2 HG2_2 . 0.971(17) ?
CG_2 HG3_2 . 0.987(18) ?
C_2 O_2 . 1.2383(13) ?
C_2 N_3 . 1.3323(14) ?
N_3 CA_3 . 1.4474(14) ?
N_3 H_3 . 0.862(15) ?
CA_3 C_3 . 1.5143(15) ?
CA_3 H1_3 . 0.974(16) ?
CA_3 H2_3 . 0.993(15) ?
C_3 O_3 . 1.2466(13) ?
C_3 N_4 . 1.3278(14) ?
N_4 CA_4 . 1.4727(13) ?
N_4 H_4 . 0.874(16) ?
CA_4 CG_4 . 1.5248(15) ?
CA_4 CB_4 . 1.5374(16) ?
CA_4 C_4 . 1.5395(15) ?
CB_4 HB1_4 . 0.983(16) ?
CB_4 HB2_4 . 0.995(16) ?
CB_4 HB3_4 . 0.950(17) ?
CG_4 HG1_4 . 1.005(16) ?
CG_4 HG2_4 . 0.964(16) ?
CG_4 HG3_4 . 0.968(16) ?
C_4 O_4 . 1.2168(13) ?
C_4 OH_4 . 1.3219(14) ?
OH_4 HH_4 . 0.87(2) ?
O_5 H1_5 . 0.81(2) ?
O_5 H2_5 . 0.85(2) ?

loop_
_geom_hbond_atom_site_label_D
_geom_hbond_atom_site_label_H
_geom_hbond_atom_site_label_A
_geom_hbond_site_symmetry_D
_geom_hbond_site_symmetry_H
_geom_hbond_site_symmetry_A
_geom_hbond_distance_DH
_geom_hbond_distance_HA
_geom_hbond_distance_DA
_geom_hbond_angle_DHA
_geom_hbond_publ_flag
N_4 H_4 O_1 . . 1_555 0.87(2) 2.026(16) 2.8910(13) 171.0(10) y
N_1 H_1 O_2 . . 4_575 0.85(2) 2.090(18) 2.8441(18) 148(2) y
N_2 H_2 O_4 . . 2_656 0.87(2) 2.160(16) 3.0193(13) 173.0(10) y
OH_4 HH_4 O_3 . . 3_667 0.87(2) 1.79(2) 2.6132(11) 159(2) y
O_5 H1_5 O . . 1_555 0.81(2) 1.99(2) 2.8005(19) 178(2) y
O_5 H2_5 O_2 . . 1_655 0.85(2) 1.96(2) 2.8046(14) 173(2) y
N_3 H_3 O_5 . . 4_475 0.86(2) 1.921(16) 2.7591(16) 163.0(10) y

_cod_database_fobs_code 2022273
